data_7058490
loop_
_publ_author_name
'Alahmari, Fatimah'
'Dey, Somnath'
'Emwas, Abdul-Hamid'
'Davaasuren, Bambar'
'Rothenberger, Alexander'

_publ_section_title
;
 Ultra-low thermal conductivity in Na/Sb chalcobismuthates: synthesis,
 crystal structures, optical properties and 23Na NMR spectroscopy
;
_journal_issue 27
_journal_name_full 'New Journal of Chemistry'
_journal_page_first 10814
_journal_paper_doi 10.1039/C9NJ01440C
_journal_volume 43
_journal_year 2019
_chemical_formula_sum 'Bi Na2 Sb Se4'
_chemical_formula_weight 692.5
_space_group_IT_number 225
_space_group_name_Hall '-F 4 2 3'
_space_group_name_H-M_alt 'F m -3 m'
_symmetry_cell_setting cubic
_symmetry_Int_Tables_number 225
_symmetry_space_group_name_Hall '-F 4 2 3'
_symmetry_space_group_name_H-M 'F m -3 m'
_audit_update_record
;
2018-08-29 deposited with the CCDC.    2019-06-13 downloaded from the CCDC.
;
_cell_angle_alpha 90
_cell_angle_beta 90
_cell_angle_gamma 90
_cell_formula_units_Z 1
_cell_length_a 5.9648(9)
_cell_length_b 5.9648(9)
_cell_length_c 5.9648(9)
_cell_measurement_reflns_used 714
_cell_measurement_temperature 200
_cell_measurement_theta_max 67.95
_cell_measurement_theta_min 11.85
_cell_volume 212.22(6)
_diffrn_ambient_temperature 200
_diffrn_measured_fraction_theta_full 1
_diffrn_measured_fraction_theta_max 1
_diffrn_measurement_device 'four-circle diffractometer'
_diffrn_measurement_device_type 'STOE IPDS 2'
_diffrn_measurement_method 'rotation method'
_diffrn_radiation_monochromator graphite
_diffrn_radiation_probe x-ray
_diffrn_radiation_source 'X-ray tube'
_diffrn_radiation_type 'Mo K\a'
_diffrn_radiation_wavelength 0.71075
_diffrn_reflns_av_R_equivalents 0.041
_diffrn_reflns_av_unetI/netI 0.0015
_diffrn_reflns_limit_h_max 9
_diffrn_reflns_limit_h_min -7
_diffrn_reflns_limit_k_max 9
_diffrn_reflns_limit_k_min -9
_diffrn_reflns_limit_l_max 9
_diffrn_reflns_limit_l_min -9
_diffrn_reflns_number 813
_diffrn_reflns_theta_full 34.63
_diffrn_reflns_theta_max 34.63
_diffrn_reflns_theta_min 5.92
_exptl_absorpt_coefficient_mu 41.038
_exptl_absorpt_correction_T_max 0.1762
_exptl_absorpt_correction_T_min 0.1000
_exptl_absorpt_correction_type numerical
_exptl_absorpt_process_details 'STOE X-Red 32'
_exptl_crystal_colour metalic
_exptl_crystal_density_diffrn 5.4189
_exptl_crystal_description block
_exptl_crystal_F_000 292
_exptl_crystal_size_max 0.06
_exptl_crystal_size_mid 0.05
_exptl_crystal_size_min 0.03
_refine_diff_density_max 0.49
_refine_diff_density_min -0.30
_refine_ls_extinction_method none
_refine_ls_goodness_of_fit_gt 2.23
_refine_ls_goodness_of_fit_ref 1.86
_refine_ls_number_constraints 2
_refine_ls_number_parameters 5
_refine_ls_number_reflns 40
_refine_ls_number_restraints 0
_refine_ls_R_factor_all 0.0284
_refine_ls_R_factor_gt 0.0144
_refine_ls_shift/su_max 0.0000
_refine_ls_shift/su_mean 0.0000
_refine_ls_structure_factor_coef F
_refine_ls_weighting_details w=1/(\s^2^(F)+0.0001F^2^)
_refine_ls_weighting_scheme sigma
_refine_ls_wR_factor_gt 0.0207
_refine_ls_wR_factor_ref 0.0230
_reflns_number_gt 25
_reflns_number_total 40
_reflns_threshold_expression I>3\s(I)
_cod_data_source_file c9nj01440c2.cif
_cod_data_source_block I_CCDC1
_cod_depositor_comments
;
The following automatic conversions were performed:

'_diffrn_radiation_probe' value 'X-ray' changed to 'x-ray' according
to
/home/data/users/saulius/crontab/automatic-downloads/rss-feeds/RSC/lib/dictionaries/cif_core.dic
dictionary named 'cif_core.dic' version 2.4.2 from 2011-04-26.

Automatic conversion script
Id: cif_fix_values 4973 2017-02-22 13:04:09Z antanas 

 Adding full bibliography for 7058489--7058491.cif.
;
_cod_original_sg_symbol_Hall '-F 4;2;3'
_cod_original_formula_sum 'Bi1 Na2 Sb1 Se4'
_cod_database_code 7058490

loop_
_space_group_symop_id
_space_group_symop_operation_xyz
1 x,y,z
2 -x,-y,z
3 -x,y,-z
4 x,-y,-z
5 z,x,y
6 z,-x,-y
7 -z,-x,y
8 -z,x,-y
9 y,z,x
10 -y,z,-x
11 y,-z,-x
12 -y,-z,x
13 y,x,-z
14 -y,-x,-z
15 y,-x,z
16 -y,x,z
17 x,z,-y
18 -x,z,y
19 -x,-z,-y
20 x,-z,y
21 z,y,-x
22 z,-y,x
23 -z,y,x
24 -z,-y,-x
25 -x,-y,-z
26 x,y,-z
27 x,-y,z
28 -x,y,z
29 -z,-x,-y
30 -z,x,y
31 z,x,-y
32 z,-x,y
33 -y,-z,-x
34 y,-z,x
35 -y,z,x
36 y,z,-x
37 -y,-x,z
38 y,x,z
39 -y,x,-z
40 y,-x,-z
41 -x,-z,y
42 x,-z,-y
43 x,z,y
44 -x,z,-y
45 -z,-y,x
46 -z,y,-x
47 z,-y,-x
48 z,y,x
49 x,y+1/2,z+1/2
50 -x,-y+1/2,z+1/2
51 -x,y+1/2,-z+1/2
52 x,-y+1/2,-z+1/2
53 z,x+1/2,y+1/2
54 z,-x+1/2,-y+1/2
55 -z,-x+1/2,y+1/2
56 -z,x+1/2,-y+1/2
57 y,z+1/2,x+1/2
58 -y,z+1/2,-x+1/2
59 y,-z+1/2,-x+1/2
60 -y,-z+1/2,x+1/2
61 y,x+1/2,-z+1/2
62 -y,-x+1/2,-z+1/2
63 y,-x+1/2,z+1/2
64 -y,x+1/2,z+1/2
65 x,z+1/2,-y+1/2
66 -x,z+1/2,y+1/2
67 -x,-z+1/2,-y+1/2
68 x,-z+1/2,y+1/2
69 z,y+1/2,-x+1/2
70 z,-y+1/2,x+1/2
71 -z,y+1/2,x+1/2
72 -z,-y+1/2,-x+1/2
73 -x,-y+1/2,-z+1/2
74 x,y+1/2,-z+1/2
75 x,-y+1/2,z+1/2
76 -x,y+1/2,z+1/2
77 -z,-x+1/2,-y+1/2
78 -z,x+1/2,y+1/2
79 z,x+1/2,-y+1/2
80 z,-x+1/2,y+1/2
81 -y,-z+1/2,-x+1/2
82 y,-z+1/2,x+1/2
83 -y,z+1/2,x+1/2
84 y,z+1/2,-x+1/2
85 -y,-x+1/2,z+1/2
86 y,x+1/2,z+1/2
87 -y,x+1/2,-z+1/2
88 y,-x+1/2,-z+1/2
89 -x,-z+1/2,y+1/2
90 x,-z+1/2,-y+1/2
91 x,z+1/2,y+1/2
92 -x,z+1/2,-y+1/2
93 -z,-y+1/2,x+1/2
94 -z,y+1/2,-x+1/2
95 z,-y+1/2,-x+1/2
96 z,y+1/2,x+1/2
97 x+1/2,y,z+1/2
98 -x+1/2,-y,z+1/2
99 -x+1/2,y,-z+1/2
100 x+1/2,-y,-z+1/2
101 z+1/2,x,y+1/2
102 z+1/2,-x,-y+1/2
103 -z+1/2,-x,y+1/2
104 -z+1/2,x,-y+1/2
105 y+1/2,z,x+1/2
106 -y+1/2,z,-x+1/2
107 y+1/2,-z,-x+1/2
108 -y+1/2,-z,x+1/2
109 y+1/2,x,-z+1/2
110 -y+1/2,-x,-z+1/2
111 y+1/2,-x,z+1/2
112 -y+1/2,x,z+1/2
113 x+1/2,z,-y+1/2
114 -x+1/2,z,y+1/2
115 -x+1/2,-z,-y+1/2
116 x+1/2,-z,y+1/2
117 z+1/2,y,-x+1/2
118 z+1/2,-y,x+1/2
119 -z+1/2,y,x+1/2
120 -z+1/2,-y,-x+1/2
121 -x+1/2,-y,-z+1/2
122 x+1/2,y,-z+1/2
123 x+1/2,-y,z+1/2
124 -x+1/2,y,z+1/2
125 -z+1/2,-x,-y+1/2
126 -z+1/2,x,y+1/2
127 z+1/2,x,-y+1/2
128 z+1/2,-x,y+1/2
129 -y+1/2,-z,-x+1/2
130 y+1/2,-z,x+1/2
131 -y+1/2,z,x+1/2
132 y+1/2,z,-x+1/2
133 -y+1/2,-x,z+1/2
134 y+1/2,x,z+1/2
135 -y+1/2,x,-z+1/2
136 y+1/2,-x,-z+1/2
137 -x+1/2,-z,y+1/2
138 x+1/2,-z,-y+1/2
139 x+1/2,z,y+1/2
140 -x+1/2,z,-y+1/2
141 -z+1/2,-y,x+1/2
142 -z+1/2,y,-x+1/2
143 z+1/2,-y,-x+1/2
144 z+1/2,y,x+1/2
145 x+1/2,y+1/2,z
146 -x+1/2,-y+1/2,z
147 -x+1/2,y+1/2,-z
148 x+1/2,-y+1/2,-z
149 z+1/2,x+1/2,y
150 z+1/2,-x+1/2,-y
151 -z+1/2,-x+1/2,y
152 -z+1/2,x+1/2,-y
153 y+1/2,z+1/2,x
154 -y+1/2,z+1/2,-x
155 y+1/2,-z+1/2,-x
156 -y+1/2,-z+1/2,x
157 y+1/2,x+1/2,-z
158 -y+1/2,-x+1/2,-z
159 y+1/2,-x+1/2,z
160 -y+1/2,x+1/2,z
161 x+1/2,z+1/2,-y
162 -x+1/2,z+1/2,y
163 -x+1/2,-z+1/2,-y
164 x+1/2,-z+1/2,y
165 z+1/2,y+1/2,-x
166 z+1/2,-y+1/2,x
167 -z+1/2,y+1/2,x
168 -z+1/2,-y+1/2,-x
169 -x+1/2,-y+1/2,-z
170 x+1/2,y+1/2,-z
171 x+1/2,-y+1/2,z
172 -x+1/2,y+1/2,z
173 -z+1/2,-x+1/2,-y
174 -z+1/2,x+1/2,y
175 z+1/2,x+1/2,-y
176 z+1/2,-x+1/2,y
177 -y+1/2,-z+1/2,-x
178 y+1/2,-z+1/2,x
179 -y+1/2,z+1/2,x
180 y+1/2,z+1/2,-x
181 -y+1/2,-x+1/2,z
182 y+1/2,x+1/2,z
183 -y+1/2,x+1/2,-z
184 y+1/2,-x+1/2,-z
185 -x+1/2,-z+1/2,y
186 x+1/2,-z+1/2,-y
187 x+1/2,z+1/2,y
188 -x+1/2,z+1/2,-y
189 -z+1/2,-y+1/2,x
190 -z+1/2,y+1/2,-x
191 z+1/2,-y+1/2,-x
192 z+1/2,y+1/2,x

loop_
_atom_site_label
_atom_site_type_symbol
_atom_site_fract_x
_atom_site_fract_y
_atom_site_fract_z
_atom_site_adp_type
_atom_site_U_iso_or_equiv
_atom_site_site_symmetry_multiplicity
_atom_site_occupancy
_atom_site_calc_flag
Na1 Na 0 0.5 0.5 Uani 0.0277(4) 4 0.5 d
Sb1 Sb 0 0.5 0.5 Uani 0.0277(4) 4 0.2501 d
Bi1 Bi 0 0.5 0.5 Uani 0.0277(4) 4 0.2501 d
Se1 Se 0.5 0.5 0.5 Uani 0.0141(5) 4 1 d

loop_
_atom_site_aniso_label
_atom_site_aniso_type_symbol
_atom_site_aniso_U_11
_atom_site_aniso_U_22
_atom_site_aniso_U_33
_atom_site_aniso_U_12
_atom_site_aniso_U_13
_atom_site_aniso_U_23
Na1 Na 0.0277(7) 0.0277(7) 0.0277(7) 0 0 0
Sb1 Sb 0.0277(7) 0.0277(7) 0.0277(7) 0 0 0
Bi1 Bi 0.0277(7) 0.0277(7) 0.0277(7) 0 0 0
Se1 Se 0.0141(9) 0.0141(9) 0.0141(9) 0 0 0

loop_
_atom_type_symbol
_atom_type_scat_dispersion_real
_atom_type_scat_dispersion_imag
_atom_type_scat_source
Bi -4.1077 10.2566 'International Tables Vol C tables 4.2.6.8 and 6.1.1.1'
Na 0.0362 0.0249 'International Tables Vol C tables 4.2.6.8 and 6.1.1.1'
Sb -0.5866 1.5461 'International Tables Vol C tables 4.2.6.8 and 6.1.1.1'
Se -0.0929 2.2259 'International Tables Vol C tables 4.2.6.8 and 6.1.1.1'

loop_
_geom_angle_atom_site_label_1
_geom_angle_atom_site_label_2
_geom_angle_atom_site_label_3
_geom_angle_site_symmetry_1
_geom_angle_site_symmetry_3
_geom_angle
Sb1 Na1 Bi1 . . 0
Sb1 Na1 Se1 . 1_455 0
Sb1 Na1 Se1 . . 0
Sb1 Na1 Se1 . 97_454 0
Sb1 Na1 Se1 . 97_455 0
Sb1 Na1 Se1 . 145_445 0
Sb1 Na1 Se1 . 145_455 0
Bi1 Na1 Se1 . 1_455 0
Bi1 Na1 Se1 . . 0
Bi1 Na1 Se1 . 97_454 0
Bi1 Na1 Se1 . 97_455 0
Bi1 Na1 Se1 . 145_445 0
Bi1 Na1 Se1 . 145_455 0
Se1 Na1 Se1 1_455 . 180.0(5)
Se1 Na1 Se1 1_455 97_454 90
Se1 Na1 Se1 1_455 97_455 90
Se1 Na1 Se1 1_455 145_445 90
Se1 Na1 Se1 1_455 145_455 90
Se1 Na1 Se1 . 97_454 90
Se1 Na1 Se1 . 97_455 90
Se1 Na1 Se1 . 145_445 90
Se1 Na1 Se1 . 145_455 90
Se1 Na1 Se1 97_454 97_455 180.0(5)
Se1 Na1 Se1 97_454 145_445 90
Se1 Na1 Se1 97_454 145_455 90
Se1 Na1 Se1 97_455 145_445 90
Se1 Na1 Se1 97_455 145_455 90
Se1 Na1 Se1 145_445 145_455 180.0(5)
Na1 Sb1 Bi1 . . 0
Na1 Bi1 Sb1 . . 0
Na1 Bi1 Se1 . 1_455 0
Na1 Bi1 Se1 . . 0
Na1 Bi1 Se1 . 97_454 0
Na1 Bi1 Se1 . 97_455 0
Na1 Bi1 Se1 . 145_445 0
Na1 Bi1 Se1 . 145_455 0
Sb1 Bi1 Se1 . 1_455 0
Sb1 Bi1 Se1 . . 0
Sb1 Bi1 Se1 . 97_454 0
Sb1 Bi1 Se1 . 97_455 0
Sb1 Bi1 Se1 . 145_445 0
Sb1 Bi1 Se1 . 145_455 0
Se1 Bi1 Se1 1_455 . 180.0(5)
Se1 Bi1 Se1 1_455 97_454 90
Se1 Bi1 Se1 1_455 97_455 90
Se1 Bi1 Se1 1_455 145_445 90
Se1 Bi1 Se1 1_455 145_455 90
Se1 Bi1 Se1 . 97_454 90
Se1 Bi1 Se1 . 97_455 90
Se1 Bi1 Se1 . 145_445 90
Se1 Bi1 Se1 . 145_455 90
Se1 Bi1 Se1 97_454 97_455 180.0(5)
Se1 Bi1 Se1 97_454 145_445 90
Se1 Bi1 Se1 97_454 145_455 90
Se1 Bi1 Se1 97_455 145_445 90
Se1 Bi1 Se1 97_455 145_455 90
Se1 Bi1 Se1 145_445 145_455 180.0(5)
Na1 Se1 Na1 . 1_655 180.0(5)
Na1 Se1 Na1 . 97_554 90
Na1 Se1 Na1 . 97_555 90
Na1 Se1 Na1 . 145_545 90
Na1 Se1 Na1 . 145_555 90
Na1 Se1 Bi1 . . 0.0(5)
Na1 Se1 Bi1 . 1_655 180.0(5)
Na1 Se1 Bi1 . 97_554 90
Na1 Se1 Bi1 . 97_555 90
Na1 Se1 Bi1 . 145_545 90
Na1 Se1 Bi1 . 145_555 90
Na1 Se1 Na1 1_655 97_554 90
Na1 Se1 Na1 1_655 97_555 90
Na1 Se1 Na1 1_655 145_545 90
Na1 Se1 Na1 1_655 145_555 90
Na1 Se1 Bi1 1_655 . 180.0(5)
Na1 Se1 Bi1 1_655 1_655 0.0(5)
Na1 Se1 Bi1 1_655 97_554 90
Na1 Se1 Bi1 1_655 97_555 90
Na1 Se1 Bi1 1_655 145_545 90
Na1 Se1 Bi1 1_655 145_555 90
Na1 Se1 Na1 97_554 97_555 180.0(5)
Na1 Se1 Na1 97_554 145_545 90
Na1 Se1 Na1 97_554 145_555 90
Na1 Se1 Bi1 97_554 . 90
Na1 Se1 Bi1 97_554 1_655 90
Na1 Se1 Bi1 97_554 97_554 0.0(5)
Na1 Se1 Bi1 97_554 97_555 180.0(5)
Na1 Se1 Bi1 97_554 145_545 90
Na1 Se1 Bi1 97_554 145_555 90
Na1 Se1 Na1 97_555 145_545 90
Na1 Se1 Na1 97_555 145_555 90
Na1 Se1 Bi1 97_555 . 90
Na1 Se1 Bi1 97_555 1_655 90
Na1 Se1 Bi1 97_555 97_554 180.0(5)
Na1 Se1 Bi1 97_555 97_555 0.0(5)
Na1 Se1 Bi1 97_555 145_545 90
Na1 Se1 Bi1 97_555 145_555 90
Na1 Se1 Na1 145_545 145_555 180.0(5)
Na1 Se1 Bi1 145_545 . 90
Na1 Se1 Bi1 145_545 1_655 90
Na1 Se1 Bi1 145_545 97_554 90
Na1 Se1 Bi1 145_545 97_555 90
Na1 Se1 Bi1 145_545 145_545 0.0(5)
Na1 Se1 Bi1 145_545 145_555 180.0(5)
Na1 Se1 Bi1 145_555 . 90
Na1 Se1 Bi1 145_555 1_655 90
Na1 Se1 Bi1 145_555 97_554 90
Na1 Se1 Bi1 145_555 97_555 90
Na1 Se1 Bi1 145_555 145_545 180.0(5)
Na1 Se1 Bi1 145_555 145_555 0.0(5)
Bi1 Se1 Bi1 . 1_655 180.0(5)
Bi1 Se1 Bi1 . 97_554 90
Bi1 Se1 Bi1 . 97_555 90
Bi1 Se1 Bi1 . 145_545 90
Bi1 Se1 Bi1 . 145_555 90
Bi1 Se1 Bi1 1_655 97_554 90
Bi1 Se1 Bi1 1_655 97_555 90
Bi1 Se1 Bi1 1_655 145_545 90
Bi1 Se1 Bi1 1_655 145_555 90
Bi1 Se1 Bi1 97_554 97_555 180.0(5)
Bi1 Se1 Bi1 97_554 145_545 90
Bi1 Se1 Bi1 97_554 145_555 90
Bi1 Se1 Bi1 97_555 145_545 90
Bi1 Se1 Bi1 97_555 145_555 90
Bi1 Se1 Bi1 145_545 145_555 180.0(5)

loop_
_geom_bond_atom_site_label_1
_geom_bond_atom_site_label_2
_geom_bond_site_symmetry_2
_geom_bond_distance
Na1 Sb1 . 0
Na1 Bi1 . 0
Na1 Se1 1_455 2.9824(9)
Na1 Se1 . 2.9824(9)
Na1 Se1 97_454 2.9824(9)
Na1 Se1 97_455 2.9824(9)
Na1 Se1 145_445 2.9824(9)
Na1 Se1 145_455 2.9824(9)
Sb1 Bi1 . 0
Bi1 Se1 1_455 2.9824(9)
Bi1 Se1 . 2.9824(9)
Bi1 Se1 97_454 2.9824(9)
Bi1 Se1 97_455 2.9824(9)
Bi1 Se1 145_445 2.9824(9)
Bi1 Se1 145_455 2.9824(9)

loop_
_jana_atom_site_adp_c_label
_jana_atom_site_adp_c_type_symbol
_jana_atom_site_adp_c_111
_jana_atom_site_adp_c_112
_jana_atom_site_adp_c_113
_jana_atom_site_adp_c_122
_jana_atom_site_adp_c_123
_jana_atom_site_adp_c_133
_jana_atom_site_adp_c_222
_jana_atom_site_adp_c_223
_jana_atom_site_adp_c_233
_jana_atom_site_adp_c_333
Se1 Se 0 0 0 0 0 0 0 0 0 0

loop_
_jana_atom_site_adp_d_label
_jana_atom_site_adp_d_type_symbol
_jana_atom_site_adp_d_1111
_jana_atom_site_adp_d_1112
_jana_atom_site_adp_d_1113
_jana_atom_site_adp_d_1122
_jana_atom_site_adp_d_1123
_jana_atom_site_adp_d_1133
_jana_atom_site_adp_d_1222
_jana_atom_site_adp_d_1223
_jana_atom_site_adp_d_1233
_jana_atom_site_adp_d_1333
_jana_atom_site_adp_d_2222
_jana_atom_site_adp_d_2223
_jana_atom_site_adp_d_2233
_jana_atom_site_adp_d_2333
_jana_atom_site_adp_d_3333
Se1 Se -0.0117(10) 0 0 -0.0034(3) 0 -0.0034(3) 0 0 0 0 -0.0117(10) 0 -0.0034(3) 0 -0.0117(10)
